data_7109848
loop_
_publ_author_name
'Guo Fan Jin'
'Jo-Hyun Hwang'
'Jong-Dae Lee'
'Kyung-Ryang Wee'
'Il-Hwan Suh'
'Sang Ook Kang'

_publ_section_title
;
 A three-dimensional pi-electron acceptor, tri-phenyl-o-carborane, bearing
 a rigid conformation with end-on phenyl units
;
_journal_name_full Chem.Commun.
_journal_page_first 9398
_journal_paper_doi 10.1039/c3cc45313h
_journal_volume 49
_journal_year 2013
_chemical_formula_moiety 'C26 H24 B10 Cr2 O6'
_chemical_formula_sum 'C26 H24 B10 Cr2 O6'
_chemical_formula_weight 644.55
_chemical_name_systematic
;
 ?
;
_space_group_IT_number 14
_symmetry_cell_setting monoclinic
_symmetry_space_group_name_Hall '-P 2ybc'
_symmetry_space_group_name_H-M 'P 1 21/c 1'
_atom_sites_solution_hydrogens geom
_atom_sites_solution_primary direct
_atom_sites_solution_secondary difmap
_audit_creation_method SHELXL-97
_cell_angle_alpha 90.00
_cell_angle_beta 94.878(3)
_cell_angle_gamma 90.00
_cell_formula_units_Z 4
_cell_length_a 16.531(3)
_cell_length_b 11.276(2)
_cell_length_c 15.770(3)
_cell_measurement_reflns_used 5787
_cell_measurement_temperature 293(2)
_cell_measurement_theta_max 28.264
_cell_measurement_theta_min 2.223
_cell_volume 2928.9(9)
_computing_cell_refinement 'SMART (Bruker, 1999)'
_computing_data_collection 'SMART (Bruker, 1999)'
_computing_data_reduction 'SAINT-Plus (Bruker, 1999)'
_computing_molecular_graphics 'Ortep-3 for Windows (Farrugia, 1997)'
_computing_publication_material 'SHELXL-97 (Sheldrick, 2000)'
_computing_structure_refinement 'SHELXL-97 (Sheldrick, 2000)'
_computing_structure_solution 'SHELXS-97 (Sheldrick, 2000)'
_diffrn_ambient_temperature 293(2)
_diffrn_measured_fraction_theta_full 0.996
_diffrn_measured_fraction_theta_max 0.996
_diffrn_measurement_device_type 'Bruker SMART 1000 CCD diffractometer'
_diffrn_measurement_method \w-scans
_diffrn_radiation_monochromator graphite
_diffrn_radiation_source 'fine-focus sealed tube'
_diffrn_radiation_type MoK\a
_diffrn_radiation_wavelength 0.71073
_diffrn_reflns_av_R_equivalents 0.0281
_diffrn_reflns_av_sigmaI/netI 0.0251
_diffrn_reflns_limit_h_max 22
_diffrn_reflns_limit_h_min -22
_diffrn_reflns_limit_k_max 14
_diffrn_reflns_limit_k_min -15
_diffrn_reflns_limit_l_max 21
_diffrn_reflns_limit_l_min -20
_diffrn_reflns_number 29354
_diffrn_reflns_theta_full 28.31
_diffrn_reflns_theta_max 28.31
_diffrn_reflns_theta_min 1.24
_exptl_absorpt_coefficient_mu 0.783
_exptl_absorpt_correction_T_max 0.8591
_exptl_absorpt_correction_T_min 0.8591
_exptl_absorpt_correction_type multi-scan
_exptl_absorpt_process_details 'SADABS (Sheldrick, 1996)'
_exptl_crystal_colour red
_exptl_crystal_density_diffrn 1.462
_exptl_crystal_density_method 'not measured'
_exptl_crystal_description block
_exptl_crystal_F_000 1304
_exptl_crystal_size_max 0.20
_exptl_crystal_size_mid 0.20
_exptl_crystal_size_min 0.20
_refine_diff_density_max 0.782
_refine_diff_density_min -0.574
_refine_diff_density_rms 0.077
_refine_ls_extinction_method none
_refine_ls_goodness_of_fit_ref 1.060
_refine_ls_hydrogen_treatment constr
_refine_ls_matrix_type full
_refine_ls_number_parameters 406
_refine_ls_number_reflns 7259
_refine_ls_number_restraints 0
_refine_ls_restrained_S_all 1.060
_refine_ls_R_factor_all 0.0558
_refine_ls_R_factor_gt 0.0422
_refine_ls_shift/su_max 0.000
_refine_ls_shift/su_mean 0.000
_refine_ls_structure_factor_coef Fsqd
_refine_ls_weighting_details 'calc w=1/[\s^2^(Fo^2^)+(0.0774P)^2^+1.8201P] where P=(Fo^2^+2Fc^2^)/3'
_refine_ls_weighting_scheme calc
_refine_ls_wR_factor_gt 0.1228
_refine_ls_wR_factor_ref 0.1359
_reflns_number_gt 5859
_reflns_number_total 7259
_reflns_threshold_expression >2sigma(I)
_cod_data_source_file c3cc45313h.txt
_cod_data_source_block k120304
_cod_original_cell_volume 2929.1(9)
_cod_original_sg_symbol_H-M P21/c
_cod_database_code 7109848

loop_
_symmetry_equiv_pos_as_xyz
'x, y, z'
'-x, y+1/2, -z+1/2'
'-x, -y, -z'
'x, -y-1/2, z-1/2'

loop_
_atom_site_label
_atom_site_type_symbol
_atom_site_fract_x
_atom_site_fract_y
_atom_site_fract_z
_atom_site_U_iso_or_equiv
_atom_site_adp_type
_atom_site_occupancy
_atom_site_symmetry_multiplicity
_atom_site_calc_flag
_atom_site_refinement_flags
Cr1 Cr 0.13372(2) 0.09397(3) 0.23249(2) 0.02656(11) Uani 1 1 d .
Cr2 Cr 0.47049(2) -0.26834(3) 0.12500(2) 0.03000(11) Uani 1 1 d .
O1 O 0.07055(16) 0.2182(2) 0.38114(15) 0.0657(7) Uani 1 1 d .
O2 O 0.01710(13) 0.24364(19) 0.12284(14) 0.0560(5) Uani 1 1 d .
O3 O 0.25510(15) 0.2875(2) 0.21077(15) 0.0604(6) Uani 1 1 d .
O4 O 0.42363(16) -0.5149(2) 0.0714(2) 0.0903(10) Uani 1 1 d .
O5 O 0.51859(16) -0.2147(2) -0.04979(13) 0.0624(6) Uani 1 1 d .
O6 O 0.63059(15) -0.3879(3) 0.1644(2) 0.0862(9) Uani 1 1 d .
B3 B 0.21478(13) -0.16665(19) -0.00390(13) 0.0198(4) Uani 1 1 d .
B4 B 0.13854(16) -0.0635(2) -0.02929(16) 0.0308(5) Uani 1 1 d .
H4 H 0.0741 -0.0830 -0.0231 0.037 Uiso 1 1 calc R
B5 B 0.18018(17) 0.0796(2) -0.00748(16) 0.0316(5) Uani 1 1 d .
H5 H 0.1429 0.1543 0.0115 0.038 Uiso 1 1 calc R
B6 B 0.28168(16) 0.0589(2) 0.03593(16) 0.0293(5) Uani 1 1 d .
H6 H 0.3108 0.1201 0.0835 0.035 Uiso 1 1 calc R
B7 B 0.33606(16) -0.0090(2) -0.04347(16) 0.0319(5) Uani 1 1 d .
H7 H 0.4010 0.0090 -0.0479 0.038 Uiso 1 1 calc R
B8 B 0.29378(16) -0.1512(2) -0.06635(15) 0.0306(5) Uani 1 1 d .
H8 H 0.3307 -0.2261 -0.0856 0.037 Uiso 1 1 calc R
B9 B 0.19210(17) -0.1310(2) -0.10888(16) 0.0331(5) Uani 1 1 d .
H9 H 0.1625 -0.1930 -0.1555 0.040 Uiso 1 1 calc R
B10 B 0.17132(18) 0.0237(2) -0.11325(17) 0.0356(6) Uani 1 1 d .
H10 H 0.1284 0.0621 -0.1629 0.043 Uiso 1 1 calc R
B11 B 0.26096(18) 0.0998(2) -0.07311(17) 0.0356(6) Uani 1 1 d .
H11 H 0.2768 0.1878 -0.0968 0.043 Uiso 1 1 calc R
B12 B 0.26810(18) -0.0300(2) -0.13586(17) 0.0361(6) Uani 1 1 d .
H12 H 0.2885 -0.0258 -0.2004 0.043 Uiso 1 1 calc R
C1 C 0.20698(12) -0.03753(18) 0.05819(13) 0.0249(4) Uani 1 1 d .
C2 C 0.30358(14) -0.0977(2) 0.04109(15) 0.0325(5) Uani 1 1 d .
C13 C 0.17796(12) -0.04653(18) 0.14632(13) 0.0254(4) Uani 1 1 d .
C14 C 0.23332(13) -0.0312(2) 0.21923(14) 0.0289(4) Uani 1 1 d .
H14 H 0.2872 -0.0131 0.2123 0.035 Uiso 1 1 calc R
C15 C 0.20829(15) -0.0430(2) 0.30191(14) 0.0343(5) Uani 1 1 d .
H15 H 0.2458 -0.0362 0.3491 0.041 Uiso 1 1 calc R
C16 C 0.12612(16) -0.0650(2) 0.31262(16) 0.0383(5) Uani 1 1 d .
H16 H 0.1092 -0.0717 0.3672 0.046 Uiso 1 1 calc R
C17 C 0.06949(15) -0.0769(2) 0.24183(16) 0.0360(5) Uani 1 1 d .
H17 H 0.0154 -0.0931 0.2493 0.043 Uiso 1 1 calc R
C18 C 0.09486(14) -0.0641(2) 0.15929(15) 0.0313(5) Uani 1 1 d .
H18 H 0.0566 -0.0671 0.1126 0.038 Uiso 1 1 calc R
C19 C 0.36437(12) -0.14352(19) 0.11683(13) 0.0269(4) Uani 1 1 d .
C20 C 0.35144(14) -0.2360(2) 0.17465(15) 0.0321(5) Uani 1 1 d .
H20 H 0.3043 -0.2810 0.1668 0.038 Uiso 1 1 calc R
C21 C 0.40842(16) -0.2616(2) 0.24417(16) 0.0409(6) Uani 1 1 d .
H21 H 0.3976 -0.3216 0.2821 0.049 Uiso 1 1 calc R
C22 C 0.48105(17) -0.1974(3) 0.25633(15) 0.0450(6) Uani 1 1 d .
H22 H 0.5191 -0.2161 0.3012 0.054 Uiso 1 1 calc R
C23 C 0.49598(16) -0.1048(2) 0.20047(16) 0.0402(6) Uani 1 1 d .
H23 H 0.5435 -0.0607 0.2087 0.048 Uiso 1 1 calc R
C24 C 0.43888(14) -0.0790(2) 0.13209(15) 0.0318(5) Uani 1 1 d .
H24 H 0.4498 -0.0177 0.0953 0.038 Uiso 1 1 calc R
C25 C 0.19096(14) -0.28781(19) 0.02614(14) 0.0297(4) Uani 1 1 d .
C26 C 0.11292(17) -0.3128(2) 0.04902(19) 0.0459(6) Uani 1 1 d .
H26 H 0.0747 -0.2524 0.0506 0.055 Uiso 1 1 calc R
C27 C 0.0927(2) -0.4281(3) 0.0693(3) 0.0608(9) Uani 1 1 d .
H27 H 0.0410 -0.4440 0.0853 0.073 Uiso 1 1 calc R
C28 C 0.1470(2) -0.5186(3) 0.0664(2) 0.0611(8) Uani 1 1 d .
H28 H 0.1322 -0.5954 0.0801 0.073 Uiso 1 1 calc R
C29 C 0.22402(18) -0.4957(3) 0.0429(2) 0.0514(7) Uani 1 1 d .
H29 H 0.2614 -0.5570 0.0404 0.062 Uiso 1 1 calc R
C30 C 0.24534(16) -0.3813(2) 0.02304(17) 0.0381(5) Uani 1 1 d .
H30 H 0.2973 -0.3665 0.0072 0.046 Uiso 1 1 calc R
C31 C 0.09630(16) 0.1724(2) 0.32450(16) 0.0398(5) Uani 1 1 d .
C32 C 0.06085(15) 0.1843(2) 0.16427(16) 0.0362(5) Uani 1 1 d .
C33 C 0.20911(15) 0.2142(2) 0.22021(16) 0.0363(5) Uani 1 1 d .
C34 C 0.43923(17) -0.4189(3) 0.0912(2) 0.0512(7) Uani 1 1 d .
C35 C 0.50046(16) -0.2376(2) 0.01700(16) 0.0394(5) Uani 1 1 d .
C36 C 0.57020(17) -0.3385(3) 0.1499(2) 0.0514(7) Uani 1 1 d .

loop_
_atom_site_aniso_label
_atom_site_aniso_U_11
_atom_site_aniso_U_22
_atom_site_aniso_U_33
_atom_site_aniso_U_23
_atom_site_aniso_U_13
_atom_site_aniso_U_12
Cr1 0.02674(18) 0.02583(19) 0.02743(18) -0.00191(13) 0.00414(13) -0.00190(13)
Cr2 0.02562(19) 0.0350(2) 0.02919(19) 0.00557(14) 0.00123(14) 0.00236(14)
O1 0.0844(17) 0.0554(13) 0.0628(14) -0.0236(11) 0.0388(12) -0.0160(12)
O2 0.0473(12) 0.0541(12) 0.0643(14) 0.0007(10) -0.0087(10) 0.0147(9)
O3 0.0689(14) 0.0448(12) 0.0690(14) -0.0014(10) 0.0143(11) -0.0240(11)
O4 0.0649(16) 0.0424(14) 0.163(3) -0.0246(16) 0.0071(17) 0.0029(11)
O5 0.0875(17) 0.0661(14) 0.0365(11) -0.0019(10) 0.0229(11) 0.0002(12)
O6 0.0446(13) 0.097(2) 0.113(2) 0.0142(17) -0.0134(14) 0.0288(13)
B3 0.0216(10) 0.0188(10) 0.0190(9) -0.0021(7) 0.0009(7) 0.0011(8)
B4 0.0309(12) 0.0326(12) 0.0280(11) -0.0031(10) -0.0024(9) 0.0037(10)
B5 0.0392(14) 0.0251(12) 0.0304(12) 0.0035(9) 0.0028(10) 0.0072(10)
B6 0.0332(12) 0.0239(11) 0.0311(12) 0.0024(9) 0.0051(9) -0.0033(9)
B7 0.0354(13) 0.0319(13) 0.0295(12) 0.0070(10) 0.0100(10) -0.0007(10)
B8 0.0345(13) 0.0328(13) 0.0254(11) 0.0018(9) 0.0073(9) 0.0054(10)
B9 0.0397(14) 0.0338(13) 0.0251(11) -0.0027(10) -0.0010(10) 0.0039(11)
B10 0.0446(15) 0.0336(13) 0.0280(12) 0.0028(10) -0.0007(10) 0.0095(11)
B11 0.0468(15) 0.0296(13) 0.0312(13) 0.0075(10) 0.0079(11) 0.0026(11)
B12 0.0466(15) 0.0354(14) 0.0268(12) 0.0053(10) 0.0055(10) 0.0063(12)
C1 0.0257(10) 0.0226(9) 0.0265(9) -0.0006(8) 0.0019(7) 0.0013(8)
C2 0.0314(11) 0.0329(12) 0.0338(11) 0.0014(9) 0.0060(9) -0.0007(9)
C13 0.0257(10) 0.0225(9) 0.0282(10) -0.0004(8) 0.0033(8) 0.0001(8)
C14 0.0273(10) 0.0296(11) 0.0297(10) -0.0002(8) 0.0028(8) 0.0016(8)
C15 0.0381(12) 0.0362(12) 0.0281(11) 0.0031(9) 0.0001(9) 0.0024(10)
C16 0.0492(14) 0.0343(12) 0.0330(12) 0.0050(10) 0.0127(10) -0.0030(11)
C17 0.0329(12) 0.0328(12) 0.0437(13) -0.0002(10) 0.0113(10) -0.0084(9)
C18 0.0283(11) 0.0299(11) 0.0358(11) -0.0047(9) 0.0031(9) -0.0053(9)
C19 0.0259(10) 0.0282(10) 0.0272(10) 0.0004(8) 0.0066(8) 0.0011(8)
C20 0.0290(11) 0.0353(12) 0.0332(11) 0.0042(9) 0.0102(9) -0.0018(9)
C21 0.0452(14) 0.0499(15) 0.0283(11) 0.0116(10) 0.0072(10) 0.0001(11)
C22 0.0462(15) 0.0618(17) 0.0258(11) 0.0042(11) -0.0042(10) -0.0031(13)
C23 0.0351(12) 0.0479(15) 0.0367(12) -0.0028(11) -0.0024(10) -0.0083(11)
C24 0.0313(11) 0.0337(12) 0.0308(11) 0.0017(9) 0.0052(9) -0.0037(9)
C25 0.0343(11) 0.0254(10) 0.0289(10) -0.0026(8) 0.0004(8) -0.0041(9)
C26 0.0429(14) 0.0361(13) 0.0607(17) -0.0010(12) 0.0166(12) -0.0026(11)
C27 0.0531(18) 0.0429(16) 0.090(2) 0.0033(16) 0.0267(17) -0.0127(14)
C28 0.066(2) 0.0340(15) 0.084(2) 0.0121(15) 0.0082(17) -0.0127(14)
C29 0.0492(16) 0.0321(13) 0.072(2) 0.0098(13) 0.0006(14) 0.0014(12)
C30 0.0363(12) 0.0313(12) 0.0460(14) 0.0030(10) -0.0008(10) 0.0008(10)
C31 0.0465(14) 0.0341(12) 0.0407(13) -0.0053(10) 0.0148(11) -0.0098(11)
C32 0.0335(12) 0.0352(12) 0.0399(12) -0.0054(10) 0.0025(10) 0.0022(10)
C33 0.0397(13) 0.0322(12) 0.0378(12) -0.0017(10) 0.0071(10) -0.0020(10)
C34 0.0336(13) 0.0418(15) 0.078(2) -0.0026(14) 0.0037(13) 0.0079(11)
C35 0.0421(13) 0.0406(13) 0.0358(13) -0.0013(10) 0.0054(10) 0.0058(11)
C36 0.0364(14) 0.0605(18) 0.0560(17) 0.0073(14) -0.0032(12) 0.0077(13)

loop_
_atom_type_symbol
_atom_type_description
_atom_type_scat_dispersion_real
_atom_type_scat_dispersion_imag
_atom_type_scat_source
C C 0.0033 0.0016 'International Tables Vol C Tables 4.2.6.8 and 6.1.1.4'
H H 0.0000 0.0000 'International Tables Vol C Tables 4.2.6.8 and 6.1.1.4'
B B 0.0013 0.0007 'International Tables Vol C Tables 4.2.6.8 and 6.1.1.4'
O O 0.0106 0.0060 'International Tables Vol C Tables 4.2.6.8 and 6.1.1.4'
Cr Cr 0.3209 0.6236 'International Tables Vol C Tables 4.2.6.8 and 6.1.1.4'

loop_
_geom_angle_atom_site_label_1
_geom_angle_atom_site_label_2
_geom_angle_atom_site_label_3
_geom_angle
C31 Cr1 C32 87.05(12)
C31 Cr1 C33 90.29(11)
C32 Cr1 C33 86.97(11)
C31 Cr1 C18 134.40(10)
C32 Cr1 C18 89.66(10)
C33 Cr1 C18 134.95(10)
C31 Cr1 C14 133.35(11)
C32 Cr1 C14 139.10(10)
C33 Cr1 C14 86.82(10)
C18 Cr1 C14 67.33(8)
C31 Cr1 C16 84.23(11)
C32 Cr1 C16 135.66(11)
C33 Cr1 C16 136.32(11)
C18 Cr1 C16 67.16(9)
C14 Cr1 C16 67.09(9)
C31 Cr1 C15 98.93(11)
C32 Cr1 C15 169.00(10)
C33 Cr1 C15 102.15(10)
C18 Cr1 C15 79.55(9)
C14 Cr1 C15 37.31(8)
C16 Cr1 C15 37.16(9)
C31 Cr1 C17 99.76(10)
C32 Cr1 C17 103.04(11)
C33 Cr1 C17 166.08(10)
C18 Cr1 C17 37.33(9)
C14 Cr1 C17 79.28(9)
C16 Cr1 C17 37.02(10)
C15 Cr1 C17 66.95(9)
C31 Cr1 C13 163.32(10)
C32 Cr1 C13 105.39(9)
C33 Cr1 C13 101.26(9)
C18 Cr1 C13 37.27(8)
C14 Cr1 C13 37.20(8)
C16 Cr1 C13 79.10(9)
C15 Cr1 C13 67.07(8)
C17 Cr1 C13 67.00(8)
C36 Cr2 C34 83.67(14)
C36 Cr2 C35 88.37(13)
C34 Cr2 C35 89.79(14)
C36 Cr2 C24 128.14(12)
C34 Cr2 C24 147.85(11)
C35 Cr2 C24 87.04(10)
C36 Cr2 C20 143.53(12)
C34 Cr2 C20 91.06(11)
C35 Cr2 C20 127.79(10)
C24 Cr2 C20 66.40(8)
C36 Cr2 C22 87.58(13)
C34 Cr2 C22 127.06(14)
C35 Cr2 C22 142.11(12)
C24 Cr2 C22 66.57(10)
C20 Cr2 C22 67.08(10)
C36 Cr2 C23 96.72(13)
C34 Cr2 C23 163.61(13)
C35 Cr2 C23 106.60(11)
C24 Cr2 C23 37.00(9)
C20 Cr2 C23 78.85(9)
C22 Cr2 C23 36.89(10)
C36 Cr2 C21 107.73(12)
C34 Cr2 C21 97.95(13)
C35 Cr2 C21 162.74(11)
C24 Cr2 C21 78.18(9)
C20 Cr2 C21 37.23(9)
C22 Cr2 C21 36.88(10)
C23 Cr2 C21 66.24(10)
C36 Cr2 C19 164.44(12)
C34 Cr2 C19 111.29(10)
C35 Cr2 C19 95.69(10)
C24 Cr2 C19 37.58(8)
C20 Cr2 C19 36.99(8)
C22 Cr2 C19 79.99(9)
C23 Cr2 C19 67.72(9)
C21 Cr2 C19 67.15(9)
C25 B3 B8 120.37(18)
C25 B3 B9 118.31(18)
B8 B3 B9 62.28(15)
C25 B3 B4 118.36(18)
B8 B3 B4 111.94(17)
B9 B3 B4 61.65(14)
C25 B3 C2 120.34(17)
B8 B3 C2 62.26(14)
B9 B3 C2 113.14(17)
B4 B3 C2 111.22(16)
C25 B3 C1 122.62(17)
B8 B3 C1 109.30(16)
B9 B3 C1 108.77(16)
B4 B3 C1 59.31(12)
C2 B3 C1 60.60(12)
C1 B4 B3 61.17(13)
C1 B4 B9 107.78(18)
B3 B4 B9 58.54(14)
C1 B4 B10 106.32(18)
B3 B4 B10 106.37(18)
B9 B4 B10 60.29(15)
C1 B4 B5 58.43(13)
B3 B4 B5 107.59(17)
B9 B4 B5 108.6(2)
B10 B4 B5 60.16(15)
C1 B4 H4 122.3
B3 B4 H4 122.3
B9 B4 H4 121.6
B10 B4 H4 122.6
B5 B4 H4 121.8
C1 B5 B11 106.45(18)
C1 B5 B6 58.49(13)
B11 B5 B6 60.47(15)
C1 B5 B4 59.52(13)
B11 B5 B4 107.60(19)
B6 B5 B4 107.06(17)
C1 B5 B10 106.86(17)
B11 B5 B10 60.25(16)
B6 B5 B10 108.37(19)
B4 B5 B10 59.75(15)
C1 B5 H5 123.2
B11 B5 H5 121.8
B6 B5 H5 121.9
B4 B5 H5 122.1
B10 B5 H5 121.6
C1 B6 B5 59.00(14)
C1 B6 B7 106.84(17)
B5 B6 B7 107.69(18)
C1 B6 B11 106.28(18)
B5 B6 B11 59.75(15)
B7 B6 B11 59.95(15)
C1 B6 C2 60.81(13)
B5 B6 C2 109.05(17)
B7 B6 C2 59.87(14)
B11 B6 C2 108.54(18)
C1 B6 H6 122.8
B5 B6 H6 121.7
B7 B6 H6 122.2
B11 B6 H6 122.1
C2 B6 H6 120.6
B8 B7 B6 108.58(17)
B8 B7 B12 60.16(15)
B6 B7 B12 108.22(19)
B8 B7 B11 108.41(19)
B6 B7 B11 60.29(15)
B12 B7 B11 59.90(16)
B8 B7 C2 60.47(14)
B6 B7 C2 60.83(13)
B12 B7 C2 109.15(18)
B11 B7 C2 109.59(18)
B8 B7 H7 121.5
B6 B7 H7 121.4
B12 B7 H7 121.6
B11 B7 H7 121.3
C2 B7 H7 120.5
B3 B8 B9 58.96(14)
B3 B8 B7 106.39(17)
B9 B8 B7 107.80(18)
B3 B8 B12 106.21(18)
B9 B8 B12 59.94(15)
B7 B8 B12 60.05(15)
B3 B8 C2 60.14(13)
B9 B8 C2 108.74(17)
B7 B8 C2 60.10(14)
B12 B8 C2 108.76(18)
B3 B8 H8 123.3
B9 B8 H8 121.7
B7 B8 H8 122.2
B12 B8 H8 121.9
C2 B8 H8 120.8
B3 B9 B4 59.80(14)
B3 B9 B8 58.75(13)
B4 B9 B8 107.64(17)
B3 B9 B12 106.33(18)
B4 B9 B12 107.56(19)
B8 B9 B12 60.30(15)
B3 B9 B10 107.07(18)
B4 B9 B10 59.91(15)
B8 B9 B10 108.36(19)
B12 B9 B10 59.96(16)
B3 B9 H9 123.0
B4 B9 H9 121.8
B8 B9 H9 121.7
B12 B9 H9 122.2
B10 B9 H9 121.7
B4 B10 B12 107.43(18)
B4 B10 B9 59.79(15)
B12 B10 B9 59.93(16)
B4 B10 B5 60.09(14)
B12 B10 B5 107.81(19)
B9 B10 B5 108.15(18)
B4 B10 B11 107.46(18)
B12 B10 B11 59.93(16)
B9 B10 B11 107.88(19)
B5 B10 B11 59.73(16)
B4 B10 H10 122.1
B12 B10 H10 121.9
B9 B10 H10 121.7
B5 B10 H10 121.7
B11 B10 H10 122.0
B5 B11 B12 108.0(2)
B5 B11 B7 107.54(17)
B12 B11 B7 60.03(15)
B5 B11 B10 60.02(16)
B12 B11 B10 59.84(16)
B7 B11 B10 107.56(19)
B5 B11 B6 59.78(15)
B12 B11 B6 107.89(18)
B7 B11 B6 59.75(14)
B10 B11 B6 107.65(18)
B5 B11 H11 121.8
B12 B11 H11 121.7
B7 B11 H11 122.0
B10 B11 H11 121.9
B6 B11 H11 121.9
B9 B12 B10 60.11(16)
B9 B12 B11 108.26(19)
B10 B12 B11 60.23(16)
B9 B12 B7 107.45(18)
B10 B12 B7 107.90(19)
B11 B12 B7 60.07(16)
B9 B12 B8 59.76(15)
B10 B12 B8 108.04(19)
B11 B12 B8 108.24(18)
B7 B12 B8 59.79(15)
B9 B12 H12 121.9
B10 B12 H12 121.6
B11 B12 H12 121.4
B7 B12 H12 122.0
B8 B12 H12 121.8
C13 C1 B6 121.63(17)
C13 C1 B5 121.44(17)
B6 C1 B5 62.51(15)
C13 C1 B4 118.93(17)
B6 C1 B4 112.29(17)
B5 C1 B4 62.05(14)
C13 C1 B3 119.89(16)
B6 C1 B3 108.87(16)
B5 C1 B3 109.14(16)
B4 C1 B3 59.51(13)
C13 C1 C2 118.26(16)
B6 C1 C2 62.35(13)
B5 C1 C2 113.10(16)
B4 C1 C2 110.42(16)
B3 C1 C2 59.45(12)
C19 C2 B3 128.05(18)
C19 C2 C1 122.13(17)
B3 C2 C1 59.95(12)
C19 C2 B7 122.35(18)
B3 C2 B7 103.90(16)
C1 C2 B7 103.32(16)
C19 C2 B8 127.22(18)
B3 C2 B8 57.60(13)
C1 C2 B8 105.17(16)
B7 C2 B8 59.43(14)
C19 C2 B6 117.79(18)
B3 C2 B6 104.91(16)
C1 C2 B6 56.84(13)
B7 C2 B6 59.30(14)
B8 C2 B6 106.55(17)
C14 C13 C18 117.76(19)
C14 C13 C1 120.26(18)
C18 C13 C1 121.90(19)
C14 C13 Cr1 69.21(12)
C18 C13 Cr1 69.07(12)
C1 C13 Cr1 130.76(14)
C15 C14 C13 121.3(2)
C15 C14 Cr1 71.93(13)
C13 C14 Cr1 73.59(12)
C15 C14 H14 119.3
C13 C14 H14 119.3
Cr1 C14 H14 127.2
C14 C15 C16 119.4(2)
C14 C15 Cr1 70.77(13)
C16 C15 Cr1 71.23(14)
C14 C15 H15 120.3
C16 C15 H15 120.3
Cr1 C15 H15 130.2
C17 C16 C15 120.6(2)
C17 C16 Cr1 71.80(14)
C15 C16 Cr1 71.61(14)
C17 C16 H16 119.7
C15 C16 H16 119.7
Cr1 C16 H16 129.3
C16 C17 C18 119.7(2)
C16 C17 Cr1 71.18(14)
C18 C17 Cr1 70.53(13)
C16 C17 H17 120.2
C18 C17 H17 120.2
Cr1 C17 H17 130.8
C17 C18 C13 121.0(2)
C17 C18 Cr1 72.14(13)
C13 C18 Cr1 73.66(12)
C17 C18 H18 119.5
C13 C18 H18 119.5
Cr1 C18 H18 126.7
C20 C19 C24 116.2(2)
C20 C19 C2 127.38(19)
C24 C19 C2 116.31(19)
C20 C19 Cr2 70.16(13)
C24 C19 Cr2 69.65(13)
C2 C19 Cr2 133.77(15)
C21 C20 C19 121.6(2)
C21 C20 Cr2 71.70(14)
C19 C20 Cr2 72.85(12)
C21 C20 H20 119.2
C19 C20 H20 119.2
Cr2 C20 H20 128.6
C22 C21 C20 120.5(2)
C22 C21 Cr2 71.38(15)
C20 C21 Cr2 71.07(14)
C22 C21 H21 119.8
C20 C21 H21 119.8
Cr2 C21 H21 130.4
C21 C22 C23 119.6(2)
C21 C22 Cr2 71.73(15)
C23 C22 Cr2 71.64(15)
C21 C22 H22 120.2
C23 C22 H22 120.2
Cr2 C22 H22 128.6
C24 C23 C22 119.7(2)
C24 C23 Cr2 71.02(14)
C22 C23 Cr2 71.47(16)
C24 C23 H23 120.2
C22 C23 H23 120.2
Cr2 C23 H23 129.8
C23 C24 C19 122.5(2)
C23 C24 Cr2 71.98(15)
C19 C24 Cr2 72.77(13)
C23 C24 H24 118.8
C19 C24 H24 118.8
Cr2 C24 H24 129.0
C30 C25 C26 118.1(2)
C30 C25 B3 119.3(2)
C26 C25 B3 122.3(2)
C27 C26 C25 119.6(3)
C27 C26 H26 120.2
C25 C26 H26 120.2
C28 C27 C26 121.5(3)
C28 C27 H27 119.3
C26 C27 H27 119.3
C27 C28 C29 119.6(3)
C27 C28 H28 120.2
C29 C28 H28 120.2
C28 C29 C30 119.7(3)
C28 C29 H29 120.2
C30 C29 H29 120.2
C29 C30 C25 121.5(3)
C29 C30 H30 119.2
C25 C30 H30 119.2
O1 C31 Cr1 177.4(2)
O2 C32 Cr1 177.7(2)
O3 C33 Cr1 178.5(2)
O4 C34 Cr2 176.5(3)
O5 C35 Cr2 177.8(2)
O6 C36 Cr2 176.4(3)

loop_
_geom_bond_atom_site_label_1
_geom_bond_atom_site_label_2
_geom_bond_distance
Cr1 C31 1.850(3)
Cr1 C32 1.851(3)
Cr1 C33 1.863(2)
Cr1 C18 2.190(2)
Cr1 C14 2.192(2)
Cr1 C16 2.203(2)
Cr1 C15 2.207(2)
Cr1 C17 2.211(2)
Cr1 C13 2.250(2)
Cr2 C36 1.840(3)
Cr2 C34 1.840(3)
Cr2 C35 1.847(3)
Cr2 C24 2.203(2)
Cr2 C20 2.209(2)
Cr2 C22 2.213(3)
Cr2 C23 2.215(3)
Cr2 C21 2.218(3)
Cr2 C19 2.244(2)
O1 C31 1.145(3)
O2 C32 1.148(3)
O3 C33 1.141(3)
O4 C34 1.151(4)
O5 C35 1.149(3)
O6 C36 1.149(3)
B3 C25 1.509(3)
B3 B8 1.710(3)
B3 B9 1.714(3)
B3 B4 1.737(3)
B3 C2 1.757(3)
B3 C1 1.766(3)
B4 C1 1.733(3)
B4 B9 1.768(4)
B4 B10 1.770(4)
B4 B5 1.776(4)
B4 H4 1.1000
B5 C1 1.713(3)
B5 B11 1.773(4)
B5 B6 1.773(4)
B5 B10 1.778(4)
B5 H5 1.1000
B6 C1 1.704(3)
B6 B7 1.776(4)
B6 B11 1.785(4)
B6 C2 1.803(3)
B6 H6 1.1000
B7 B8 1.774(4)
B7 B12 1.778(4)
B7 B11 1.779(4)
B7 C2 1.786(3)
B7 H7 1.1000
B8 B9 1.771(4)
B8 B12 1.780(4)
B8 C2 1.793(3)
B8 H8 1.1000
B9 B12 1.774(4)
B9 B10 1.777(4)
B9 H9 1.1000
B10 B12 1.775(4)
B10 B11 1.782(4)
B10 H10 1.1000
B11 B12 1.776(4)
B11 H11 1.1000
B12 H12 1.1000
C1 C13 1.512(3)
C1 C2 1.777(3)
C2 C19 1.581(3)
C13 C14 1.418(3)
C13 C18 1.420(3)
C14 C15 1.407(3)
C14 H14 0.9300
C15 C16 1.405(4)
C15 H15 0.9300
C16 C17 1.401(4)
C16 H16 0.9300
C17 C18 1.409(3)
C17 H17 0.9300
C18 H18 0.9300
C19 C20 1.413(3)
C19 C24 1.433(3)
C20 C21 1.413(3)
C20 H20 0.9300
C21 C22 1.402(4)
C21 H21 0.9300
C22 C23 1.401(4)
C22 H22 0.9300
C23 C24 1.402(3)
C23 H23 0.9300
C24 H24 0.9300
C25 C30 1.389(3)
C25 C26 1.397(3)
C26 C27 1.387(4)
C26 H26 0.9300
C27 C28 1.362(5)
C27 H27 0.9300
C28 C29 1.381(4)
C28 H28 0.9300
C29 C30 1.380(4)
C29 H29 0.9300
C30 H30 0.9300

loop_
_geom_torsion_atom_site_label_1
_geom_torsion_atom_site_label_2
_geom_torsion_atom_site_label_3
_geom_torsion_atom_site_label_4
_geom_torsion
C25 B3 B4 C1 113.1(2)
B8 B3 B4 C1 -100.10(18)
B9 B3 B4 C1 -138.19(18)
C2 B3 B4 C1 -32.56(16)
C25 B3 B4 B9 -108.7(2)
B8 B3 B4 B9 38.09(18)
C2 B3 B4 B9 105.63(19)
C1 B3 B4 B9 138.19(18)
C25 B3 B4 B10 -146.98(19)
B8 B3 B4 B10 -0.2(2)
B9 B3 B4 B10 -38.26(17)
C2 B3 B4 B10 67.4(2)
C1 B3 B4 B10 99.93(19)
C25 B3 B4 B5 149.82(19)
B8 B3 B4 B5 -63.4(2)
B9 B3 B4 B5 -101.5(2)
C2 B3 B4 B5 4.2(2)
C1 B3 B4 B5 36.74(16)
B3 B4 B5 C1 -37.96(16)
B9 B4 B5 C1 -99.86(19)
B10 B4 B5 C1 -137.11(19)
C1 B4 B5 B11 99.09(19)
B3 B4 B5 B11 61.1(2)
B9 B4 B5 B11 -0.8(2)
B10 B4 B5 B11 -38.03(17)
C1 B4 B5 B6 35.42(16)
B3 B4 B5 B6 -2.5(2)
B9 B4 B5 B6 -64.4(2)
B10 B4 B5 B6 -101.7(2)
C1 B4 B5 B10 137.11(19)
B3 B4 B5 B10 99.16(19)
B9 B4 B5 B10 37.25(17)
B11 B5 B6 C1 -136.80(18)
B4 B5 B6 C1 -35.86(16)
B10 B5 B6 C1 -98.91(19)
C1 B5 B6 B7 99.39(18)
B11 B5 B6 B7 -37.41(17)
B4 B5 B6 B7 63.5(2)
B10 B5 B6 B7 0.5(2)
C1 B5 B6 B11 136.80(18)
B4 B5 B6 B11 100.9(2)
B10 B5 B6 B11 37.89(18)
C1 B5 B6 C2 35.96(16)
B11 B5 B6 C2 -100.84(19)
B4 B5 B6 C2 0.1(2)
B10 B5 B6 C2 -63.0(2)
C1 B6 B7 B8 -1.7(2)
B5 B6 B7 B8 -63.7(2)
B11 B6 B7 B8 -101.1(2)
C2 B6 B7 B8 38.45(16)
C1 B6 B7 B12 62.1(2)
B5 B6 B7 B12 0.0(2)
B11 B6 B7 B12 -37.28(18)
C2 B6 B7 B12 102.22(19)
C1 B6 B7 B11 99.40(19)
B5 B6 B7 B11 37.32(18)
C2 B6 B7 B11 139.51(19)
C1 B6 B7 C2 -40.11(16)
B5 B6 B7 C2 -102.18(18)
B11 B6 B7 C2 -139.51(19)
C25 B3 B8 B9 108.2(2)
B4 B3 B8 B9 -37.83(17)
C2 B3 B8 B9 -141.07(18)
C1 B3 B8 B9 -101.60(17)
C25 B3 B8 B7 -150.52(19)
B9 B3 B8 B7 101.24(19)
B4 B3 B8 B7 63.4(2)
C2 B3 B8 B7 -39.83(16)
C1 B3 B8 B7 -0.4(2)
C25 B3 B8 B12 146.64(19)
B9 B3 B8 B12 38.40(17)
B4 B3 B8 B12 0.6(2)
C2 B3 B8 B12 -102.67(19)
C1 B3 B8 B12 -63.2(2)
C25 B3 B8 C2 -110.7(2)
B9 B3 B8 C2 141.07(18)
B4 B3 B8 C2 103.24(18)
C1 B3 B8 C2 39.46(15)
B6 B7 B8 B3 1.2(2)
B12 B7 B8 B3 -99.57(19)
B11 B7 B8 B3 -62.7(2)
C2 B7 B8 B3 39.85(16)
B6 B7 B8 B9 63.2(2)
B12 B7 B8 B9 -37.61(17)
B11 B7 B8 B9 -0.8(2)
C2 B7 B8 B9 101.81(18)
B6 B7 B8 B12 100.8(2)
B11 B7 B8 B12 36.86(18)
C2 B7 B8 B12 139.42(19)
B6 B7 B8 C2 -38.61(16)
B12 B7 B8 C2 -139.42(19)
B11 B7 B8 C2 -102.56(19)
C25 B3 B9 B4 108.8(2)
B8 B3 B9 B4 -139.73(19)
C2 B3 B9 B4 -102.52(19)
C1 B3 B9 B4 -37.27(16)
C25 B3 B9 B8 -111.5(2)
B4 B3 B9 B8 139.73(19)
C2 B3 B9 B8 37.22(17)
C1 B3 B9 B8 102.47(18)
C25 B3 B9 B12 -150.05(19)
B8 B3 B9 B12 -38.59(17)
B4 B3 B9 B12 101.1(2)
C2 B3 B9 B12 -1.4(2)
C1 B3 B9 B12 63.9(2)
C25 B3 B9 B10 147.1(2)
B8 B3 B9 B10 -101.5(2)
B4 B3 B9 B10 38.25(18)
C2 B3 B9 B10 -64.3(2)
C1 B3 B9 B10 1.0(2)
C1 B4 B9 B3 37.83(16)
B10 B4 B9 B3 136.85(19)
B5 B4 B9 B3 99.66(18)
C1 B4 B9 B8 2.4(2)
B3 B4 B9 B8 -35.44(17)
B10 B4 B9 B8 101.4(2)
B5 B4 B9 B8 64.2(2)
C1 B4 B9 B12 -61.2(2)
B3 B4 B9 B12 -99.04(19)
B10 B4 B9 B12 37.81(17)
B5 B4 B9 B12 0.6(2)
C1 B4 B9 B10 -99.0(2)
B3 B4 B9 B10 -136.85(19)
B5 B4 B9 B10 -37.19(18)
B7 B8 B9 B3 -98.78(18)
B12 B8 B9 B3 -136.44(19)
C2 B8 B9 B3 -35.13(16)
B3 B8 B9 B4 35.89(17)
B7 B8 B9 B4 -62.9(2)
B12 B8 B9 B4 -100.5(2)
C2 B8 B9 B4 0.8(2)
B3 B8 B9 B12 136.44(19)
B7 B8 B9 B12 37.66(17)
C2 B8 B9 B12 101.3(2)
B3 B8 B9 B10 99.23(19)
B7 B8 B9 B10 0.4(2)
B12 B8 B9 B10 -37.21(18)
C2 B8 B9 B10 64.1(2)
C1 B4 B10 B12 63.7(2)
B3 B4 B10 B12 -0.3(2)
B9 B4 B10 B12 -37.76(18)
B5 B4 B10 B12 100.9(2)
C1 B4 B10 B9 101.50(19)
B3 B4 B10 B9 37.45(16)
B5 B4 B10 B9 138.67(19)
C1 B4 B10 B5 -37.17(16)
B3 B4 B10 B5 -101.22(18)
B9 B4 B10 B5 -138.67(19)
C1 B4 B10 B11 0.6(2)
B3 B4 B10 B11 -63.5(2)
B9 B4 B10 B11 -100.9(2)
B5 B4 B10 B11 37.76(18)
B3 B9 B10 B4 -38.20(17)
B8 B9 B10 B4 -100.17(19)
B12 B9 B10 B4 -137.53(19)
B3 B9 B10 B12 99.3(2)
B4 B9 B10 B12 137.53(19)
B8 B9 B10 B12 37.36(17)
B3 B9 B10 B5 -1.2(3)
B4 B9 B10 B5 37.04(18)
B8 B9 B10 B5 -63.1(2)
B12 B9 B10 B5 -100.5(2)
B3 B9 B10 B11 62.0(2)
B4 B9 B10 B11 100.2(2)
B8 B9 B10 B11 0.0(2)
B12 B9 B10 B11 -37.33(18)
C1 B5 B10 B4 37.80(17)
B11 B5 B10 B4 137.44(19)
B6 B5 B10 B4 99.45(19)
C1 B5 B10 B12 -62.5(2)
B11 B5 B10 B12 37.18(18)
B6 B5 B10 B12 -0.8(2)
B4 B5 B10 B12 -100.3(2)
C1 B5 B10 B9 0.9(3)
B11 B5 B10 B9 100.5(2)
B6 B5 B10 B9 62.5(2)
B4 B5 B10 B9 -36.92(18)
C1 B5 B10 B11 -99.65(19)
B6 B5 B10 B11 -37.99(17)
B4 B5 B10 B11 -137.44(19)
C1 B5 B11 B12 63.2(2)
B6 B5 B11 B12 100.7(2)
B4 B5 B11 B12 0.6(2)
B10 B5 B11 B12 -37.17(18)
C1 B5 B11 B7 -0.2(2)
B6 B5 B11 B7 37.29(18)
B4 B5 B11 B7 -62.7(2)
B10 B5 B11 B7 -100.5(2)
C1 B5 B11 B10 100.34(19)
B6 B5 B11 B10 137.82(19)
B4 B5 B11 B10 37.80(17)
C1 B5 B11 B6 -37.48(16)
B4 B5 B11 B6 -100.02(19)
B10 B5 B11 B6 -137.82(19)
B8 B7 B11 B5 64.0(2)
B6 B7 B11 B5 -37.30(18)
B12 B7 B11 B5 101.0(2)
C2 B7 B11 B5 -0.3(3)
B8 B7 B11 B12 -36.97(18)
B6 B7 B11 B12 -138.3(2)
C2 B7 B11 B12 -101.3(2)
B8 B7 B11 B10 0.8(2)
B6 B7 B11 B10 -100.6(2)
B12 B7 B11 B10 37.74(18)
C2 B7 B11 B10 -63.6(2)
B8 B7 B11 B6 101.35(19)
B12 B7 B11 B6 138.3(2)
C2 B7 B11 B6 37.00(17)
B4 B10 B11 B5 -37.92(17)
B12 B10 B11 B5 -138.33(19)
B9 B10 B11 B5 -101.0(2)
B4 B10 B11 B12 100.4(2)
B9 B10 B11 B12 37.33(17)
B5 B10 B11 B12 138.33(19)
B4 B10 B11 B7 62.6(2)
B12 B10 B11 B7 -37.82(17)
B9 B10 B11 B7 -0.5(2)
B5 B10 B11 B7 100.51(19)
B4 B10 B11 B6 -0.4(2)
B12 B10 B11 B6 -100.8(2)
B9 B10 B11 B6 -63.5(2)
B5 B10 B11 B6 37.50(17)
C1 B6 B11 B5 37.68(16)
B7 B6 B11 B5 138.03(19)
C2 B6 B11 B5 101.71(19)
C1 B6 B11 B12 -63.1(2)
B5 B6 B11 B12 -100.8(2)
B7 B6 B11 B12 37.25(18)
C2 B6 B11 B12 0.9(3)
C1 B6 B11 B7 -100.35(19)
B5 B6 B11 B7 -138.03(19)
C2 B6 B11 B7 -36.32(17)
C1 B6 B11 B10 0.1(2)
B5 B6 B11 B10 -37.61(18)
B7 B6 B11 B10 100.4(2)
C2 B6 B11 B10 64.1(2)
B3 B9 B12 B10 -100.59(19)
B4 B9 B12 B10 -37.79(17)
B8 B9 B12 B10 -138.47(19)
B3 B9 B12 B11 -63.0(2)
B4 B9 B12 B11 -0.2(2)
B8 B9 B12 B11 -100.9(2)
B10 B9 B12 B11 37.56(18)
B3 B9 B12 B7 0.4(2)
B4 B9 B12 B7 63.2(2)
B8 B9 B12 B7 -37.46(17)
B10 B9 B12 B7 101.0(2)
B3 B9 B12 B8 37.88(16)
B4 B9 B12 B8 100.68(19)
B10 B9 B12 B8 138.47(19)
B4 B10 B12 B9 37.70(17)
B5 B10 B12 B9 101.1(2)
B11 B10 B12 B9 138.17(18)
B4 B10 B12 B11 -100.47(19)
B9 B10 B12 B11 -138.17(18)
B5 B10 B12 B11 -37.09(18)
B4 B10 B12 B7 -62.5(2)
B9 B10 B12 B7 -100.24(19)
B5 B10 B12 B7 0.8(2)
B11 B10 B12 B7 37.93(17)
B4 B10 B12 B8 0.7(3)
B9 B10 B12 B8 -37.04(18)
B5 B10 B12 B8 64.0(2)
B11 B10 B12 B8 101.1(2)
B5 B11 B12 B9 -0.3(2)
B7 B11 B12 B9 100.04(19)
B10 B11 B12 B9 -37.51(18)
B6 B11 B12 B9 62.9(2)
B5 B11 B12 B10 37.25(18)
B7 B11 B12 B10 137.55(19)
B6 B11 B12 B10 100.4(2)
B5 B11 B12 B7 -100.30(19)
B10 B11 B12 B7 -137.55(19)
B6 B11 B12 B7 -37.13(18)
B5 B11 B12 B8 -63.5(2)
B7 B11 B12 B8 36.77(18)
B10 B11 B12 B8 -100.8(2)
B6 B11 B12 B8 -0.4(3)
B8 B7 B12 B9 37.45(17)
B6 B7 B12 B9 -64.0(2)
B11 B7 B12 B9 -101.4(2)
C2 B7 B12 B9 0.6(2)
B8 B7 B12 B10 100.9(2)
B6 B7 B12 B10 -0.5(2)
B11 B7 B12 B10 -38.00(18)
C2 B7 B12 B10 64.1(2)
B8 B7 B12 B11 138.87(19)
B6 B7 B12 B11 37.46(18)
C2 B7 B12 B11 102.1(2)
B6 B7 B12 B8 -101.41(19)
B11 B7 B12 B8 -138.87(19)
C2 B7 B12 B8 -36.81(17)
B3 B8 B12 B9 -37.95(17)
B7 B8 B12 B9 -137.82(19)
C2 B8 B12 B9 -101.27(19)
B3 B8 B12 B10 -0.8(2)
B9 B8 B12 B10 37.20(18)
B7 B8 B12 B10 -100.6(2)
C2 B8 B12 B10 -64.1(2)
B3 B8 B12 B11 63.0(2)
B9 B8 B12 B11 100.9(2)
B7 B8 B12 B11 -36.89(19)
C2 B8 B12 B11 -0.3(3)
B3 B8 B12 B7 99.88(19)
B9 B8 B12 B7 137.82(19)
C2 B8 B12 B7 36.55(17)
B5 B6 C1 C13 -111.7(2)
B7 B6 C1 C13 147.42(19)
B11 B6 C1 C13 -149.74(19)
C2 B6 C1 C13 107.8(2)
B7 B6 C1 B5 -100.86(19)
B11 B6 C1 B5 -38.03(17)
C2 B6 C1 B5 -140.52(17)
B5 B6 C1 B4 38.35(17)
B7 B6 C1 B4 -62.5(2)
B11 B6 C1 B4 0.3(2)
C2 B6 C1 B4 -102.18(18)
B5 B6 C1 B3 102.28(17)
B7 B6 C1 B3 1.4(2)
B11 B6 C1 B3 64.3(2)
C2 B6 C1 B3 -38.24(15)
B5 B6 C1 C2 140.52(17)
B7 B6 C1 C2 39.66(16)
B11 B6 C1 C2 102.49(19)
B11 B5 C1 C13 150.40(19)
B6 B5 C1 C13 112.0(2)
B4 B5 C1 C13 -108.5(2)
B10 B5 C1 C13 -146.42(19)
B11 B5 C1 B6 38.39(17)
B4 B5 C1 B6 139.47(18)
B10 B5 C1 B6 101.6(2)
B11 B5 C1 B4 -101.1(2)
B6 B5 C1 B4 -139.47(18)
B10 B5 C1 B4 -37.90(18)
B11 B5 C1 B3 -63.5(2)
B6 B5 C1 B3 -101.85(17)
B4 B5 C1 B3 37.62(16)
B10 B5 C1 B3 -0.3(2)
B11 B5 C1 C2 0.6(2)
B6 B5 C1 C2 -37.75(17)
B4 B5 C1 C2 101.72(18)
B10 B5 C1 C2 63.8(2)
B3 B4 C1 C13 -109.6(2)
B9 B4 C1 C13 -146.27(19)
B10 B4 C1 C13 150.37(18)
B5 B4 C1 C13 112.4(2)
B3 B4 C1 B6 99.45(18)
B9 B4 C1 B6 62.8(2)
B10 B4 C1 B6 -0.6(2)
B5 B4 C1 B6 -38.54(18)
B3 B4 C1 B5 137.99(18)
B9 B4 C1 B5 101.3(2)
B10 B4 C1 B5 37.96(17)
B9 B4 C1 B3 -36.67(16)
B10 B4 C1 B3 -100.03(19)
B5 B4 C1 B3 -137.99(18)
B3 B4 C1 C2 31.95(16)
B9 B4 C1 C2 -4.7(2)
B10 B4 C1 C2 -68.1(2)
B5 B4 C1 C2 -106.04(18)
C25 B3 C1 C13 2.0(3)
B8 B3 C1 C13 -147.37(18)
B9 B3 C1 C13 146.30(19)
B4 B3 C1 C13 108.0(2)
C2 B3 C1 C13 -107.15(19)
C25 B3 C1 B6 148.67(19)
B8 B3 C1 B6 -0.7(2)
B9 B3 C1 B6 -67.0(2)
B4 B3 C1 B6 -105.30(18)
C2 B3 C1 B6 39.54(16)
C25 B3 C1 B5 -144.8(2)
B8 B3 C1 B5 65.9(2)
B9 B3 C1 B5 -0.4(2)
B4 B3 C1 B5 -38.74(17)
C2 B3 C1 B5 106.10(18)
C25 B3 C1 B4 -106.0(2)
B8 B3 C1 B4 104.62(19)
B9 B3 C1 B4 38.29(17)
C2 B3 C1 B4 144.84(18)
C25 B3 C1 C2 109.1(2)
B8 B3 C1 C2 -40.22(15)
B9 B3 C1 C2 -106.55(18)
B4 B3 C1 C2 -144.84(18)
C25 B3 C2 C19 -3.7(3)
B8 B3 C2 C19 -114.4(2)
B9 B3 C2 C19 -151.6(2)
B4 B3 C2 C19 141.2(2)
C1 B3 C2 C19 109.1(2)
C25 B3 C2 C1 -112.8(2)
B8 B3 C2 C1 136.48(17)
B9 B3 C2 C1 99.26(18)
B4 B3 C2 C1 32.09(16)
C25 B3 C2 B7 149.69(19)
B8 B3 C2 B7 38.96(16)
B9 B3 C2 B7 1.7(2)
B4 B3 C2 B7 -65.4(2)
C1 B3 C2 B7 -97.53(17)
C25 B3 C2 B8 110.7(2)
B9 B3 C2 B8 -37.23(17)
B4 B3 C2 B8 -104.40(19)
C1 B3 C2 B8 -136.48(17)
C25 B3 C2 B6 -148.88(19)
B8 B3 C2 B6 100.38(18)
B9 B3 C2 B6 63.2(2)
B4 B3 C2 B6 -4.0(2)
C1 B3 C2 B6 -36.10(14)
C13 C1 C2 C19 -8.7(3)
B6 C1 C2 C19 104.3(2)
B5 C1 C2 C19 142.1(2)
B4 C1 C2 C19 -150.50(19)
B3 C1 C2 C19 -118.5(2)
C13 C1 C2 B3 109.86(19)
B6 C1 C2 B3 -137.15(17)
B5 C1 C2 B3 -99.33(18)
B4 C1 C2 B3 -31.97(16)
C13 C1 C2 B7 -151.61(18)
B6 C1 C2 B7 -38.62(16)
B5 C1 C2 B7 -0.8(2)
B4 C1 C2 B7 66.6(2)
B3 C1 C2 B7 98.53(17)
C13 C1 C2 B8 146.90(18)
B6 C1 C2 B8 -100.11(18)
B5 C1 C2 B8 -62.3(2)
B4 C1 C2 B8 5.1(2)
B3 C1 C2 B8 37.04(15)
C13 C1 C2 B6 -113.0(2)
B5 C1 C2 B6 37.82(17)
B4 C1 C2 B6 105.18(19)
B3 C1 C2 B6 137.15(17)
B8 B7 C2 C19 117.2(2)
B6 B7 C2 C19 -105.4(2)
B12 B7 C2 C19 153.9(2)
B11 B7 C2 C19 -142.2(2)
B8 B7 C2 B3 -38.07(15)
B6 B7 C2 B3 99.29(17)
B12 B7 C2 B3 -1.4(2)
B11 B7 C2 B3 62.5(2)
B8 B7 C2 C1 -99.94(17)
B6 B7 C2 C1 37.42(15)
B12 B7 C2 C1 -63.3(2)
B11 B7 C2 C1 0.6(2)
B6 B7 C2 B8 137.35(18)
B12 B7 C2 B8 36.68(17)
B11 B7 C2 B8 100.6(2)
B8 B7 C2 B6 -137.35(18)
B12 B7 C2 B6 -100.7(2)
B11 B7 C2 B6 -36.77(18)
B3 B8 C2 C19 115.8(2)
B9 B8 C2 C19 150.4(2)
B7 B8 C2 C19 -109.4(2)
B12 B8 C2 C19 -145.9(2)
B9 B8 C2 B3 34.65(16)
B7 B8 C2 B3 134.86(18)
B12 B8 C2 B3 98.33(19)
B3 B8 C2 C1 -38.14(15)
B9 B8 C2 C1 -3.5(2)
B7 B8 C2 C1 96.72(17)
B12 B8 C2 C1 60.2(2)
B3 B8 C2 B7 -134.86(18)
B9 B8 C2 B7 -100.2(2)
B12 B8 C2 B7 -36.53(18)
B3 B8 C2 B6 -97.43(17)
B9 B8 C2 B6 -62.8(2)
B7 B8 C2 B6 37.43(16)
B12 B8 C2 B6 0.9(2)
C1 B6 C2 C19 -112.0(2)
B5 B6 C2 C19 -147.16(18)
B7 B6 C2 C19 113.0(2)
B11 B6 C2 C19 149.34(19)
C1 B6 C2 B3 37.54(15)
B5 B6 C2 B3 2.3(2)
B7 B6 C2 B3 -97.53(18)
B11 B6 C2 B3 -61.2(2)
B5 B6 C2 C1 -35.21(16)
B7 B6 C2 C1 -135.07(18)
B11 B6 C2 C1 -98.71(19)
C1 B6 C2 B7 135.07(18)
B5 B6 C2 B7 99.86(19)
B11 B6 C2 B7 36.36(18)
C1 B6 C2 B8 97.58(17)
B5 B6 C2 B8 62.4(2)
B7 B6 C2 B8 -37.48(17)
B11 B6 C2 B8 -1.1(2)
B6 C1 C13 C14 -34.8(3)
B5 C1 C13 C14 -109.8(2)
B4 C1 C13 C14 177.05(19)
B3 C1 C13 C14 107.6(2)
C2 C1 C13 C14 38.5(3)
B6 C1 C13 C18 141.8(2)
B5 C1 C13 C18 66.8(3)
B4 C1 C13 C18 -6.3(3)
B3 C1 C13 C18 -75.8(3)
C2 C1 C13 C18 -144.9(2)
B6 C1 C13 Cr1 52.9(3)
B5 C1 C13 Cr1 -22.1(3)
B4 C1 C13 Cr1 -95.2(2)
B3 C1 C13 Cr1 -164.68(13)
C2 C1 C13 Cr1 126.22(17)
C31 Cr1 C13 C14 -63.8(4)
C32 Cr1 C13 C14 159.09(14)
C33 Cr1 C13 C14 69.16(15)
C18 Cr1 C13 C14 -132.73(19)
C16 Cr1 C13 C14 -66.29(14)
C15 Cr1 C13 C14 -29.40(13)
C17 Cr1 C13 C14 -103.01(14)
C31 Cr1 C13 C18 68.9(4)
C32 Cr1 C13 C18 -68.18(15)
C33 Cr1 C13 C18 -158.11(15)
C14 Cr1 C13 C18 132.73(19)
C16 Cr1 C13 C18 66.44(14)
C15 Cr1 C13 C18 103.33(15)
C17 Cr1 C13 C18 29.72(14)
C31 Cr1 C13 C1 -176.4(3)
C32 Cr1 C13 C1 46.5(2)
C33 Cr1 C13 C1 -43.5(2)
C18 Cr1 C13 C1 114.7(2)
C14 Cr1 C13 C1 -112.6(2)
C16 Cr1 C13 C1 -178.9(2)
C15 Cr1 C13 C1 -142.0(2)
C17 Cr1 C13 C1 144.4(2)
C18 C13 C14 C15 5.3(3)
C1 C13 C14 C15 -177.9(2)
Cr1 C13 C14 C15 56.1(2)
C18 C13 C14 Cr1 -50.83(18)
C1 C13 C14 Cr1 125.95(18)
C31 Cr1 C14 C15 27.5(2)
C32 Cr1 C14 C15 -163.46(16)
C33 Cr1 C14 C15 114.89(15)
C18 Cr1 C14 C15 -102.93(15)
C16 Cr1 C14 C15 -29.20(14)
C17 Cr1 C14 C15 -65.86(15)
C13 Cr1 C14 C15 -131.7(2)
C31 Cr1 C14 C13 159.25(14)
C32 Cr1 C14 C13 -31.7(2)
C33 Cr1 C14 C13 -113.37(14)
C18 Cr1 C14 C13 28.82(12)
C16 Cr1 C14 C13 102.55(14)
C15 Cr1 C14 C13 131.7(2)
C17 Cr1 C14 C13 65.89(13)
C13 C14 C15 C16 -2.9(3)
Cr1 C14 C15 C16 54.0(2)
C13 C14 C15 Cr1 -56.89(19)
C31 Cr1 C15 C14 -160.13(15)
C32 Cr1 C15 C14 77.6(5)
C33 Cr1 C15 C14 -67.90(15)
C18 Cr1 C15 C14 66.14(14)
C16 Cr1 C15 C14 131.9(2)
C17 Cr1 C15 C14 103.00(15)
C13 Cr1 C15 C14 29.33(13)
C31 Cr1 C15 C16 67.94(16)
C32 Cr1 C15 C16 -54.4(6)
C33 Cr1 C15 C16 160.17(15)
C18 Cr1 C15 C16 -65.79(15)
C14 Cr1 C15 C16 -131.9(2)
C17 Cr1 C15 C16 -28.93(14)
C13 Cr1 C15 C16 -102.60(16)
C14 C15 C16 C17 0.9(4)
Cr1 C15 C16 C17 54.7(2)
C14 C15 C16 Cr1 -53.8(2)
C31 Cr1 C16 C17 114.64(16)
C32 Cr1 C16 C17 34.9(2)
C33 Cr1 C16 C17 -161.01(16)
C18 Cr1 C16 C17 -29.03(14)
C14 Cr1 C16 C17 -103.01(16)
C15 Cr1 C16 C17 -132.3(2)
C13 Cr1 C16 C17 -66.07(15)
C31 Cr1 C16 C15 -113.04(16)
C32 Cr1 C16 C15 167.18(15)
C33 Cr1 C16 C15 -28.7(2)
C18 Cr1 C16 C15 103.29(15)
C14 Cr1 C16 C15 29.31(14)
C17 Cr1 C16 C15 132.3(2)
C13 Cr1 C16 C15 66.25(14)
C15 C16 C17 C18 -1.4(4)
Cr1 C16 C17 C18 53.2(2)
C15 C16 C17 Cr1 -54.6(2)
C31 Cr1 C17 C16 -66.58(17)
C32 Cr1 C17 C16 -155.79(16)
C33 Cr1 C17 C16 69.1(5)
C18 Cr1 C17 C16 132.5(2)
C14 Cr1 C17 C16 65.98(15)
C15 Cr1 C17 C16 29.03(14)
C13 Cr1 C17 C16 102.81(16)
C31 Cr1 C17 C18 160.93(16)
C32 Cr1 C17 C18 71.72(16)
C33 Cr1 C17 C18 -63.4(5)
C14 Cr1 C17 C18 -66.51(14)
C16 Cr1 C17 C18 -132.5(2)
C15 Cr1 C17 C18 -103.45(16)
C13 Cr1 C17 C18 -29.67(13)
C16 C17 C18 C13 4.0(4)
Cr1 C17 C18 C13 57.4(2)
C16 C17 C18 Cr1 -53.5(2)
C14 C13 C18 C17 -5.8(3)
C1 C13 C18 C17 177.5(2)
Cr1 C13 C18 C17 -56.7(2)
C14 C13 C18 Cr1 50.90(18)
C1 C13 C18 Cr1 -125.82(19)
C31 Cr1 C18 C17 -26.8(2)
C32 Cr1 C18 C17 -112.32(16)
C33 Cr1 C18 C17 162.30(16)
C14 Cr1 C18 C17 102.43(16)
C16 Cr1 C18 C17 28.80(15)
C15 Cr1 C18 C17 65.51(15)
C13 Cr1 C18 C17 131.2(2)
C31 Cr1 C18 C13 -157.99(16)
C32 Cr1 C18 C13 116.48(14)
C33 Cr1 C18 C13 31.1(2)
C14 Cr1 C18 C13 -28.77(12)
C16 Cr1 C18 C13 -102.39(15)
C15 Cr1 C18 C13 -65.69(13)
C17 Cr1 C18 C13 -131.2(2)
B3 C2 C19 C20 -14.0(4)
C1 C2 C19 C20 61.0(3)
B7 C2 C19 C20 -163.0(2)
B8 C2 C19 C20 -88.9(3)
B6 C2 C19 C20 127.5(2)
B3 C2 C19 C24 170.5(2)
C1 C2 C19 C24 -114.6(2)
B7 C2 C19 C24 21.5(3)
B8 C2 C19 C24 95.5(3)
B6 C2 C19 C24 -48.1(3)
B3 C2 C19 Cr2 84.1(3)
C1 C2 C19 Cr2 159.08(15)
B7 C2 C19 Cr2 -64.9(3)
B8 C2 C19 Cr2 9.2(3)
B6 C2 C19 Cr2 -134.44(18)
C36 Cr2 C19 C20 -102.4(4)
C34 Cr2 C19 C20 61.04(18)
C35 Cr2 C19 C20 153.04(15)
C24 Cr2 C19 C20 -129.34(19)
C22 Cr2 C19 C20 -64.98(15)
C23 Cr2 C19 C20 -101.33(15)
C21 Cr2 C19 C20 -28.78(14)
C36 Cr2 C19 C24 26.9(5)
C34 Cr2 C19 C24 -169.62(16)
C35 Cr2 C19 C24 -77.62(15)
C20 Cr2 C19 C24 129.34(19)
C22 Cr2 C19 C24 64.36(14)
C23 Cr2 C19 C24 28.01(13)
C21 Cr2 C19 C24 100.56(15)
C36 Cr2 C19 C2 134.3(4)
C34 Cr2 C19 C2 -62.2(2)
C35 Cr2 C19 C2 29.8(2)
C24 Cr2 C19 C2 107.4(2)
C20 Cr2 C19 C2 -123.2(3)
C22 Cr2 C19 C2 171.8(2)
C23 Cr2 C19 C2 135.4(2)
C21 Cr2 C19 C2 -152.0(2)
C24 C19 C20 C21 0.9(3)
C2 C19 C20 C21 -174.6(2)
Cr2 C19 C20 C21 54.8(2)
C24 C19 C20 Cr2 -53.90(18)
C2 C19 C20 Cr2 130.5(2)
C36 Cr2 C20 C21 21.0(3)
C34 Cr2 C20 C21 101.79(18)
C35 Cr2 C20 C21 -167.65(17)
C24 Cr2 C20 C21 -101.86(17)
C22 Cr2 C20 C21 -28.50(16)
C23 Cr2 C20 C21 -65.20(16)
C19 Cr2 C20 C21 -132.8(2)
C36 Cr2 C20 C19 153.9(2)
C34 Cr2 C20 C19 -125.37(16)
C35 Cr2 C20 C19 -34.81(19)
C24 Cr2 C20 C19 30.98(13)
C22 Cr2 C20 C19 104.34(16)
C23 Cr2 C20 C19 67.64(14)
C21 Cr2 C20 C19 132.8(2)
C19 C20 C21 C22 -1.7(4)
Cr2 C20 C21 C22 53.6(2)
C19 C20 C21 Cr2 -55.4(2)
C36 Cr2 C21 C22 60.0(2)
C34 Cr2 C21 C22 145.87(18)
C35 Cr2 C21 C22 -98.2(4)
C24 Cr2 C21 C22 -66.55(17)
C20 Cr2 C21 C22 -132.9(2)
C23 Cr2 C21 C22 -29.62(17)
C19 Cr2 C21 C22 -104.32(18)
C36 Cr2 C21 C20 -167.07(17)
C34 Cr2 C21 C20 -81.21(17)
C35 Cr2 C21 C20 34.7(4)
C24 Cr2 C21 C20 66.38(15)
C22 Cr2 C21 C20 132.9(2)
C23 Cr2 C21 C20 103.30(16)
C19 Cr2 C21 C20 28.60(14)
C20 C21 C22 C23 1.9(4)
Cr2 C21 C22 C23 55.3(2)
C20 C21 C22 Cr2 -53.5(2)
C36 Cr2 C22 C21 -124.34(19)
C34 Cr2 C22 C21 -44.1(2)
C35 Cr2 C22 C21 151.43(19)
C24 Cr2 C22 C21 101.87(18)
C20 Cr2 C22 C21 28.75(15)
C23 Cr2 C22 C21 131.1(2)
C19 Cr2 C22 C21 65.05(16)
C36 Cr2 C22 C23 104.56(18)
C34 Cr2 C22 C23 -175.23(16)
C35 Cr2 C22 C23 20.3(3)
C24 Cr2 C22 C23 -29.23(15)
C20 Cr2 C22 C23 -102.34(17)
C21 Cr2 C22 C23 -131.1(2)
C19 Cr2 C22 C23 -66.04(16)
C21 C22 C23 C24 -1.2(4)
Cr2 C22 C23 C24 54.1(2)
C21 C22 C23 Cr2 -55.4(2)
C36 Cr2 C23 C24 151.28(16)
C34 Cr2 C23 C24 -118.3(4)
C35 Cr2 C23 C24 60.98(17)
C20 Cr2 C23 C24 -65.39(15)
C22 Cr2 C23 C24 -131.9(2)
C21 Cr2 C23 C24 -102.27(16)
C19 Cr2 C23 C24 -28.42(13)
C36 Cr2 C23 C22 -76.83(18)
C34 Cr2 C23 C22 13.6(5)
C35 Cr2 C23 C22 -167.13(17)
C24 Cr2 C23 C22 131.9(2)
C20 Cr2 C23 C22 66.50(16)
C21 Cr2 C23 C22 29.62(16)
C19 Cr2 C23 C22 103.46(17)
C22 C23 C24 C19 0.5(4)
Cr2 C23 C24 C19 54.8(2)
C22 C23 C24 Cr2 -54.3(2)
C20 C19 C24 C23 -0.3(3)
C2 C19 C24 C23 175.8(2)
Cr2 C19 C24 C23 -54.5(2)
C20 C19 C24 Cr2 54.16(18)
C2 C19 C24 Cr2 -129.77(18)
C36 Cr2 C24 C23 -37.4(2)
C34 Cr2 C24 C23 152.2(2)
C35 Cr2 C24 C23 -122.95(17)
C20 Cr2 C24 C23 103.25(16)
C22 Cr2 C24 C23 29.15(15)
C21 Cr2 C24 C23 66.02(16)
C19 Cr2 C24 C23 133.8(2)
C36 Cr2 C24 C19 -171.12(16)
C34 Cr2 C24 C19 18.4(3)
C35 Cr2 C24 C19 103.29(14)
C20 Cr2 C24 C19 -30.52(12)
C22 Cr2 C24 C19 -104.62(15)
C23 Cr2 C24 C19 -133.8(2)
C21 Cr2 C24 C19 -67.75(14)
B8 B3 C25 C30 17.4(3)
B9 B3 C25 C30 90.1(3)
B4 B3 C25 C30 161.3(2)
C2 B3 C25 C30 -56.3(3)
C1 B3 C25 C30 -128.7(2)
B8 B3 C25 C26 -156.0(2)
B9 B3 C25 C26 -83.2(3)
B4 B3 C25 C26 -12.0(3)
C2 B3 C25 C26 130.4(2)
C1 B3 C25 C26 57.9(3)
C30 C25 C26 C27 1.3(4)
B3 C25 C26 C27 174.7(3)
C25 C26 C27 C28 -0.9(6)
C26 C27 C28 C29 0.1(6)
C27 C28 C29 C30 0.3(5)
C28 C29 C30 C25 0.0(5)
C26 C25 C30 C29 -0.8(4)
B3 C25 C30 C29 -174.4(2)
C32 Cr1 C31 O1 77(6)
C33 Cr1 C31 O1 164(6)
C18 Cr1 C31 O1 -10(6)
C14 Cr1 C31 O1 -111(6)
C16 Cr1 C31 O1 -60(6)
C15 Cr1 C31 O1 -94(6)
C17 Cr1 C31 O1 -26(6)
C13 Cr1 C31 O1 -62(6)
C31 Cr1 C32 O2 65(6)
C33 Cr1 C32 O2 -26(6)
C18 Cr1 C32 O2 -161(6)
C14 Cr1 C32 O2 -107(6)
C16 Cr1 C32 O2 143(6)
C15 Cr1 C32 O2 -172(6)
C17 Cr1 C32 O2 164(6)
C13 Cr1 C32 O2 -127(6)
C31 Cr1 C33 O3 -147(9)
C32 Cr1 C33 O3 -60(9)
C18 Cr1 C33 O3 26(9)
C14 Cr1 C33 O3 79(9)
C16 Cr1 C33 O3 131(9)
C15 Cr1 C33 O3 114(9)
C17 Cr1 C33 O3 76(9)
C13 Cr1 C33 O3 45(9)
C36 Cr2 C34 O4 3(6)
C35 Cr2 C34 O4 91(6)
C24 Cr2 C34 O4 175(6)
C20 Cr2 C34 O4 -141(6)
C22 Cr2 C34 O4 -79(6)
C23 Cr2 C34 O4 -89(6)
C21 Cr2 C34 O4 -104(6)
C19 Cr2 C34 O4 -173(6)
C36 Cr2 C35 O5 -124(7)
C34 Cr2 C35 O5 152(7)
C24 Cr2 C35 O5 4(7)
C20 Cr2 C35 O5 61(7)
C22 Cr2 C35 O5 -40(7)
C23 Cr2 C35 O5 -28(7)
C21 Cr2 C35 O5 35(7)
C19 Cr2 C35 O5 41(7)
C34 Cr2 C36 O6 -6(5)
C35 Cr2 C36 O6 -96(5)
C24 Cr2 C36 O6 179(100)
C20 Cr2 C36 O6 77(5)
C22 Cr2 C36 O6 122(5)
C23 Cr2 C36 O6 157(5)
C21 Cr2 C36 O6 90(5)
C19 Cr2 C36 O6 158(5)
